data_2205949
loop_
_publ_author_name
'Saha, Amrita'
'Musie, Ghezai'
'Powell, Douglas R.'

_publ_section_title
;
 Sodium tris(acetylacetonato-\k^2^<i>O</i>,<i>O</i>')manganese(II)
;
_journal_issue 6
_journal_name_full 'Acta Crystallographica Section E'
_journal_page_first m1144
_journal_page_last m1146
_journal_paper_doi 10.1107/S1600536805015205
_journal_volume 61
_journal_year 2005
_chemical_formula_iupac 'Na [Mn (C5 H7 O2)3]'
_chemical_formula_moiety 'Na +, C15 H21 Mn O6 -'
_chemical_formula_sum 'C15 H21 Mn Na O6'
_chemical_formula_weight 375.25
_chemical_name_systematic
;
sodium tris(acetylacetonato-\k^2^O,O')manganese(II)
;
_space_group_IT_number 205
_symmetry_cell_setting cubic
_symmetry_space_group_name_Hall '-P 2ac 2ab 3'
_symmetry_space_group_name_H-M 'P a -3'
_atom_sites_solution_hydrogens geom
_atom_sites_solution_primary direct
_atom_sites_solution_secondary difmap
_audit_creation_method SHELXL-97
_cell_angle_alpha 90.00
_cell_angle_beta 90.00
_cell_angle_gamma 90.00
_cell_formula_units_Z 24
_cell_length_a 22.075(3)
_cell_length_b 22.075(3)
_cell_length_c 22.075(3)
_cell_measurement_reflns_used 9160
_cell_measurement_temperature 100(2)
_cell_measurement_theta_max 26.00
_cell_measurement_theta_min 2.26
_cell_volume 10757(3)
_computing_cell_refinement SMART
_computing_data_collection 'SMART (2000)'
_computing_data_reduction 'SAINT (2000)'
_computing_molecular_graphics SHELXTL
_computing_publication_material SHELXTL
_computing_structure_refinement SHELXTL
_computing_structure_solution 'SHELXTL (Sheldrick, 2000)'
_diffrn_ambient_temperature 100(2)
_diffrn_measured_fraction_theta_full 0.999
_diffrn_measured_fraction_theta_max 0.999
_diffrn_measurement_device_type 'Bruker APEX'
_diffrn_measurement_method \w
_diffrn_radiation_monochromator graphite
_diffrn_radiation_source 'fine-focus sealed tube'
_diffrn_radiation_type MoK\a
_diffrn_radiation_wavelength 0.71073
_diffrn_reflns_av_R_equivalents 0.0434
_diffrn_reflns_av_sigmaI/netI 0.0130
_diffrn_reflns_limit_h_max 27
_diffrn_reflns_limit_h_min -27
_diffrn_reflns_limit_k_max 26
_diffrn_reflns_limit_k_min -27
_diffrn_reflns_limit_l_max 27
_diffrn_reflns_limit_l_min -27
_diffrn_reflns_number 80828
_diffrn_reflns_theta_full 25.99
_diffrn_reflns_theta_max 25.99
_diffrn_reflns_theta_min 1.60
_diffrn_standards_decay_% 0
_diffrn_standards_interval_count 0
_diffrn_standards_interval_time 0
_diffrn_standards_number 0
_exptl_absorpt_coefficient_mu 0.785
_exptl_absorpt_correction_T_max 0.834
_exptl_absorpt_correction_T_min 0.760
_exptl_absorpt_correction_type multi-scan
_exptl_absorpt_process_details '(SADABS; Sheldrick, 2002)'
_exptl_crystal_colour colorless
_exptl_crystal_density_diffrn 1.390
_exptl_crystal_density_method 'not measured'
_exptl_crystal_description prism
_exptl_crystal_F_000 4680
_exptl_crystal_size_max 0.36
_exptl_crystal_size_mid 0.34
_exptl_crystal_size_min 0.24
_refine_diff_density_max 0.360
_refine_diff_density_min -0.263
_refine_ls_extinction_method none
_refine_ls_goodness_of_fit_ref 1.007
_refine_ls_hydrogen_treatment constr
_refine_ls_matrix_type full
_refine_ls_number_parameters 209
_refine_ls_number_reflns 3539
_refine_ls_number_restraints 0
_refine_ls_restrained_S_all 1.007
_refine_ls_R_factor_all 0.0438
_refine_ls_R_factor_gt 0.0386
_refine_ls_shift/su_max 0.003
_refine_ls_shift/su_mean 0.000
_refine_ls_structure_factor_coef Fsqd
_refine_ls_weighting_details 'calc w = 1/[\s^2^(Fo^2^)+(0.07P)^2^+6.8P] where P = (Fo^2^+2Fc^2^)/3'
_refine_ls_weighting_scheme calc
_refine_ls_wR_factor_gt 0.1079
_refine_ls_wR_factor_ref 0.1129
_reflns_number_gt 3129
_reflns_number_total 3539
_reflns_threshold_expression I>2\s(I)
_cod_data_source_file hb6197.cif
_cod_data_source_block I
_cod_depositor_comments
;
The following automatic conversions were performed:
'_symmetry_cell_setting' value 'Cubic' changed to 'cubic' according to
'/home/saulius/struct/CIF-dictionaries/cif_core.dic' dictionary named
'cif_core.dic' version 2.4.1 from 2010-06-29.

Automatic conversion script
Id: cif_fix_enum 1527 2010-12-29 10:47:43Z saulius 

The following automatic conversions were performed:

'_symmetry_cell_setting' value 'Cubic' changed to 'cubic' according
to /home/saulius/struct/CIF-dictionaries/cif_core.dic dictionary
named 'cif_core.dic' version 2.4.1 from 2010-06-29.

Automatic conversion script
Id: cif_fix_values 1715 2011-07-08 13:25:40Z adriana 
;
_cod_original_sg_symbol_Hall '-P 2ac 2ab'
_cod_database_code 2205949
_cod_database_fobs_code 2205949

loop_
_symmetry_equiv_pos_as_xyz
'x, y, z'
'-x+1/2, -y, z+1/2'
'-x, y+1/2, -z+1/2'
'x+1/2, -y+1/2, -z'
'z, x, y'
'z+1/2, -x+1/2, -y'
'-z+1/2, -x, y+1/2'
'-z, x+1/2, -y+1/2'
'y, z, x'
'-y, z+1/2, -x+1/2'
'y+1/2, -z+1/2, -x'
'-y+1/2, -z, x+1/2'
'-x, -y, -z'
'x-1/2, y, -z-1/2'
'x, -y-1/2, z-1/2'
'-x-1/2, y-1/2, z'
'-z, -x, -y'
'-z-1/2, x-1/2, y'
'z-1/2, x, -y-1/2'
'z, -x-1/2, y-1/2'
'-y, -z, -x'
'y, -z-1/2, x-1/2'
'-y-1/2, z-1/2, x'
'y-1/2, z, -x-1/2'

loop_
_atom_site_label
_atom_site_fract_x
_atom_site_fract_y
_atom_site_fract_z
_atom_site_U_iso_or_equiv
_atom_site_adp_type
_atom_site_calc_flag
_atom_site_refinement_flags
_atom_site_occupancy
_atom_site_type_symbol
Mn1A 0.582037(11) 0.082037(11) 0.417963(11) 0.01803(14) Uani d S 1 Mn
O1A 0.53696(6) 0.10235(6) 0.50184(5) 0.0238(3) Uani d . 1 O
O2A 0.58018(6) 0.17840(6) 0.40456(6) 0.0260(3) Uani d . 1 O
C1A 0.47859(10) 0.15005(10) 0.57717(9) 0.0322(5) Uani d . 1 C
H1A1 0.5066 0.1452 0.6113 0.048 Uiso d R 1 H
H1A2 0.4504 0.1158 0.5762 0.048 Uiso d R 1 H
H1A3 0.4558 0.1878 0.5821 0.048 Uiso d R 1 H
C2A 0.51433(8) 0.15221(8) 0.51876(8) 0.0230(4) Uani d . 1 C
C3A 0.52054(9) 0.20744(8) 0.48902(9) 0.0260(4) Uani d . 1 C
H3A 0.5020 0.2416 0.5075 0.031 Uiso calc R 1 H
C4A 0.55143(8) 0.21774(8) 0.43455(8) 0.0234(4) Uani d . 1 C
C5A 0.54917(10) 0.28066(9) 0.40814(10) 0.0320(4) Uani d . 1 C
H5A1 0.5108 0.2862 0.3865 0.048 Uiso d R 1 H
H5A2 0.5830 0.2861 0.3799 0.048 Uiso d R 1 H
H5A3 0.5522 0.3106 0.4408 0.048 Uiso d R 1 H
Mn1B 0.750490(11) 0.250490(11) 0.249510(11) 0.02747(16) Uani d S 1 Mn
O1B 0.72867(7) 0.25535(7) 0.34450(7) 0.0394(4) Uani d . 1 O
O2B 0.79393(7) 0.33667(6) 0.26797(6) 0.0330(3) Uani d . 1 O
C1B 0.71473(11) 0.28448(14) 0.44580(10) 0.0489(6) Uani d . 1 C
H1B1 0.6704 0.2869 0.4450 0.073 Uiso d R 1 H
H1B2 0.7307 0.3150 0.4738 0.073 Uiso d R 1 H
H1B3 0.7271 0.2441 0.4593 0.073 Uiso d R 1 H
C2B 0.73922(9) 0.29624(10) 0.38311(9) 0.0331(5) Uani d . 1 C
C3B 0.77084(9) 0.34964(10) 0.37205(9) 0.0336(5) Uani d . 1 C
H3B 0.7757 0.3766 0.4052 0.040 Uiso calc R 1 H
C4B 0.79616(9) 0.36732(9) 0.31653(9) 0.0293(4) Uani d . 1 C
C5B 0.82849(11) 0.42743(9) 0.31408(11) 0.0395(5) Uani d . 1 C
H5B1 0.8708 0.4219 0.3263 0.059 Uiso d R 1 H
H5B2 0.8087 0.4560 0.3417 0.059 Uiso d R 1 H
H5B3 0.8270 0.4434 0.2727 0.059 Uiso d R 1 H
Mn1C 0.918669(12) 0.418669(12) 0.081331(12) 0.02122(15) Uani d S 1 Mn
O1C 0.82916(6) 0.43430(6) 0.11623(6) 0.0280(3) Uani d . 1 O
O2C 0.91505(6) 0.51459(6) 0.06328(6) 0.0313(3) Uani d . 1 O
C1C 0.73584(10) 0.47693(11) 0.14502(10) 0.0403(5) Uani d . 1 C
H1C1 0.7080 0.4625 0.1136 0.060 Uiso d R 1 H
H1C2 0.7223 0.5166 0.1597 0.060 Uiso d R 1 H
H1C3 0.7365 0.4480 0.1787 0.060 Uiso d R 1 H
C2C 0.79840(8) 0.48275(9) 0.11873(8) 0.0276(4) Uani d . 1 C
C3C 0.81726(9) 0.53958(9) 0.09821(9) 0.0309(4) Uani d . 1 C
H3C 0.7893 0.5720 0.1020 0.037 Uiso calc R 1 H
C4C 0.87355(9) 0.55292(9) 0.07273(8) 0.0296(4) Uani d . 1 C
C5C 0.88805(12) 0.61788(10) 0.05639(11) 0.0448(6) Uani d . 1 C
H5C1 0.9063 0.6382 0.0913 0.067 Uiso d R 1 H
H5C2 0.8507 0.6390 0.0449 0.067 Uiso d R 1 H
H5C3 0.9165 0.6185 0.0223 0.067 Uiso d R 1 H
Na1 0.5000 0.0000 0.5000 0.0224(4) Uani d S 1 Na
Na2 0.66590(3) 0.16590(3) 0.33410(3) 0.0316(3) Uani d S 1 Na
Na3 0.83456(3) 0.33456(3) 0.16544(3) 0.0291(3) Uani d S 1 Na
Na4 1.0000 0.5000 0.0000 0.0348(5) Uani d S 1 Na

loop_
_atom_site_aniso_label
_atom_site_aniso_U_11
_atom_site_aniso_U_22
_atom_site_aniso_U_33
_atom_site_aniso_U_12
_atom_site_aniso_U_13
_atom_site_aniso_U_23
Mn1A 0.01803(14) 0.01803(14) 0.01803(14) -0.00285(9) 0.00285(9) 0.00285(9)
O1A 0.0291(7) 0.0213(6) 0.0211(6) -0.0028(5) 0.0051(5) 0.0002(5)
O2A 0.0283(7) 0.0211(6) 0.0286(7) -0.0026(5) 0.0060(5) 0.0043(5)
C1A 0.0364(11) 0.0356(11) 0.0245(10) 0.0038(9) 0.0062(8) -0.0045(8)
C2A 0.0205(8) 0.0282(10) 0.0202(9) -0.0002(7) -0.0029(7) -0.0031(7)
C3A 0.0258(9) 0.0230(9) 0.0292(10) 0.0047(7) -0.0022(7) -0.0045(7)
C4A 0.0204(9) 0.0204(9) 0.0295(9) -0.0027(7) -0.0069(7) 0.0012(7)
C5A 0.0351(11) 0.0217(9) 0.0394(11) -0.0016(8) -0.0056(9) 0.0044(8)
Mn1B 0.02747(16) 0.02747(16) 0.02747(16) -0.00618(11) 0.00618(11) 0.00618(11)
O1B 0.0466(9) 0.0414(9) 0.0301(8) -0.0146(7) 0.0090(7) 0.0055(6)
O2B 0.0395(8) 0.0302(7) 0.0294(7) -0.0079(6) 0.0058(6) 0.0025(6)
C1B 0.0368(12) 0.0821(19) 0.0280(11) -0.0140(12) 0.0016(9) 0.0050(11)
C2B 0.0250(10) 0.0483(13) 0.0258(10) -0.0010(9) -0.0009(8) 0.0050(9)
C3B 0.0315(10) 0.0397(12) 0.0295(10) -0.0003(9) -0.0020(8) -0.0031(9)
C4B 0.0258(10) 0.0285(10) 0.0334(10) 0.0019(8) -0.0012(8) 0.0022(8)
C5B 0.0430(12) 0.0283(10) 0.0472(13) -0.0034(9) -0.0003(10) 0.0015(9)
Mn1C 0.02122(15) 0.02122(15) 0.02122(15) -0.00248(10) 0.00248(10) 0.00248(10)
O1C 0.0246(7) 0.0304(7) 0.0290(7) 0.0018(5) 0.0038(5) 0.0027(6)
O2C 0.0364(8) 0.0251(7) 0.0323(8) 0.0002(6) 0.0063(6) 0.0051(6)
C1C 0.0280(11) 0.0531(14) 0.0399(12) 0.0059(10) 0.0027(9) -0.0105(10)
C2C 0.0237(9) 0.0382(11) 0.0210(9) 0.0051(8) -0.0052(7) -0.0075(8)
C3C 0.0313(10) 0.0301(10) 0.0312(10) 0.0088(8) -0.0111(8) -0.0063(8)
C4C 0.0386(11) 0.0274(10) 0.0228(9) 0.0034(8) -0.0101(8) 0.0014(7)
C5C 0.0593(15) 0.0286(11) 0.0465(13) 0.0011(10) -0.0090(11) 0.0056(10)
Na1 0.0224(4) 0.0224(4) 0.0224(4) -0.0043(4) 0.0043(4) 0.0043(4)
Na2 0.0316(3) 0.0316(3) 0.0316(3) -0.0081(3) 0.0081(3) 0.0081(3)
Na3 0.0291(3) 0.0291(3) 0.0291(3) -0.0056(3) 0.0056(3) 0.0056(3)
Na4 0.0348(5) 0.0348(5) 0.0348(5) -0.0086(4) 0.0086(4) 0.0086(4)

loop_
_atom_type_symbol
_atom_type_description
_atom_type_scat_dispersion_real
_atom_type_scat_dispersion_imag
_atom_type_scat_source
C C 0.0033 0.0016 'International Tables Vol C Tables 4.2.6.8 and 6.1.1.4'
H H 0.0000 0.0000 'International Tables Vol C Tables 4.2.6.8 and 6.1.1.4'
O O 0.0106 0.0060 'International Tables Vol C Tables 4.2.6.8 and 6.1.1.4'
Na Na 0.0362 0.0249 'International Tables Vol C Tables 4.2.6.8 and 6.1.1.4'
Mn Mn 0.3368 0.7283 'International Tables Vol C Tables 4.2.6.8 and 6.1.1.4'

loop_
_geom_angle_atom_site_label_1
_geom_angle_atom_site_label_2
_geom_angle_atom_site_label_3
_geom_angle_site_symmetry_1
_geom_angle_site_symmetry_3
_geom_angle
_geom_angle_publ_flag
O2A Mn1A O2A 8_645 . 83.40(5) ?
O2A Mn1A O2A 8_645 11_556 83.40(5) ?
O2A Mn1A O2A . 11_556 83.40(5) n
O2A Mn1A O1A 8_645 . 157.05(5) ?
O2A Mn1A O1A . . 84.44(5) n
O2A Mn1A O1A 11_556 . 114.41(5) ?
O2A Mn1A O1A 8_645 11_556 114.41(5) ?
O2A Mn1A O1A . 11_556 157.05(5) n
O2A Mn1A O1A 11_556 11_556 84.44(5) n
O1A Mn1A O1A . 11_556 82.96(5) n
O2A Mn1A O1A 8_645 8_645 84.45(5) ?
O2A Mn1A O1A . 8_645 114.42(5) n
O2A Mn1A O1A 11_556 8_645 157.05(5) ?
O1A Mn1A O1A . 8_645 82.96(5) n
O1A Mn1A O1A 11_556 8_645 82.96(5) ?
C2A O1A Mn1A . . 128.22(11) n
C2A O1A Na1 . . 133.55(11) n
Mn1A O1A Na1 . . 86.93(4) n
C4A O2A Mn1A . . 128.19(12) n
C4A O2A Na2 . . 142.51(12) n
Mn1A O2A Na2 . . 87.79(5) n
C2A C1A H1A1 . . 109.2 ?
C2A C1A H1A2 . . 109.7 ?
H1A1 C1A H1A2 . . 109.5 ?
C2A C1A H1A3 . . 109.5 ?
H1A1 C1A H1A3 . . 109.5 ?
H1A2 C1A H1A3 . . 109.5 ?
O1A C2A C3A . . 125.73(17) n
O1A C2A C1A . . 115.49(16) n
C3A C2A C1A . . 118.77(17) n
C2A C3A C4A . . 126.52(17) n
C2A C3A H3A . . 116.7 ?
C4A C3A H3A . . 116.7 ?
O2A C4A C3A . . 125.66(17) n
O2A C4A C5A . . 116.58(17) n
C3A C4A C5A . . 117.74(17) n
C4A C5A H5A1 . . 109.4 ?
C4A C5A H5A2 . . 109.5 ?
H5A1 C5A H5A2 . . 109.5 ?
C4A C5A H5A3 . . 109.5 ?
H5A1 C5A H5A3 . . 109.5 ?
H5A2 C5A H5A3 . . 109.5 ?
O1B Mn1B O1B 11_556 8_645 80.91(6) ?
O1B Mn1B O1B 11_556 . 80.91(6) n
O1B Mn1B O1B 8_645 . 80.91(6) ?
O1B Mn1B O2B 11_556 11_556 82.66(5) ?
O1B Mn1B O2B 8_645 11_556 142.16(6) ?
O1B Mn1B O2B . 11_556 129.48(6) n
O1B Mn1B O2B 11_556 8_645 129.48(6) ?
O1B Mn1B O2B 8_645 8_645 82.67(5) ?
O1B Mn1B O2B . 8_645 142.16(6) n
O2B Mn1B O2B 11_556 8_645 81.95(6) ?
O1B Mn1B O2B 11_556 . 142.16(6) ?
O1B Mn1B O2B 8_645 . 129.48(6) ?
O1B Mn1B O2B . . 82.66(5) n
O2B Mn1B O2B 11_556 . 81.95(6) n
O2B Mn1B O2B 8_645 . 81.95(6) ?
C2B O1B Mn1B . . 130.64(13) n
C2B O1B Na2 . . 138.73(13) n
Mn1B O1B Na2 . . 89.71(6) n
C4B O2B Mn1B . . 130.07(12) n
C4B O2B Na3 . . 141.38(13) n
Mn1B O2B Na3 . . 88.37(5) n
C2B C1B H1B1 . . 109.5 ?
C2B C1B H1B2 . . 109.3 ?
H1B1 C1B H1B2 . . 109.5 ?
C2B C1B H1B3 . . 109.6 ?
H1B1 C1B H1B3 . . 109.5 ?
H1B2 C1B H1B3 . . 109.5 ?
O1B C2B C3B . . 125.40(18) n
O1B C2B C1B . . 115.48(19) n
C3B C2B C1B . . 119.1(2) n
C2B C3B C4B . . 126.1(2) n
C2B C3B H3B . . 117.0 ?
C4B C3B H3B . . 117.0 ?
O2B C4B C3B . . 125.06(18) n
O2B C4B C5B . . 117.23(18) n
C3B C4B C5B . . 117.70(19) n
C4B C5B H5B1 . . 109.4 ?
C4B C5B H5B2 . . 109.4 ?
H5B1 C5B H5B2 . . 109.5 ?
C4B C5B H5B3 . . 109.6 ?
H5B1 C5B H5B3 . . 109.5 ?
H5B2 C5B H5B3 . . 109.5 ?
O1C Mn1C O1C 11_556 8_645 82.85(5) ?
O1C Mn1C O1C 11_556 . 82.85(5) n
O1C Mn1C O1C 8_645 . 82.85(5) ?
O1C Mn1C O2C 11_556 . 121.87(5) ?
O1C Mn1C O2C 8_645 . 149.33(5) n
O1C Mn1C O2C . . 82.79(5) n
O1C Mn1C O2C 11_556 11_556 82.79(5) ?
O1C Mn1C O2C 8_645 11_556 121.87(5) ?
O1C Mn1C O2C . 11_556 149.33(5) ?
O2C Mn1C O2C . 11_556 82.05(6) ?
O1C Mn1C O2C 11_556 8_645 149.33(5) ?
O1C Mn1C O2C 8_645 8_645 82.79(5) ?
O1C Mn1C O2C . 8_645 121.87(5) n
O2C Mn1C O2C . 8_645 82.06(6) n
O2C Mn1C O2C 11_556 8_645 82.06(6) ?
C2C O1C Mn1C . . 130.05(13) n
C2C O1C Na3 . . 139.66(13) n
Mn1C O1C Na3 . . 88.28(5) n
C4C O2C Mn1C . . 130.81(13) n
C4C O2C Na4 . . 139.87(13) n
Mn1C O2C Na4 . . 86.90(5) n
C2C C1C H1C1 . . 109.4 ?
C2C C1C H1C2 . . 109.4 ?
H1C1 C1C H1C2 . . 109.5 ?
C2C C1C H1C3 . . 109.6 ?
H1C1 C1C H1C3 . . 109.5 ?
H1C2 C1C H1C3 . . 109.5 ?
O1C C2C C3C . . 125.71(18) n
O1C C2C C1C . . 115.88(19) n
C3C C2C C1C . . 118.39(18) n
C4C C3C C2C . . 125.83(18) n
C4C C3C H3C . . 117.1 ?
C2C C3C H3C . . 117.1 ?
O2C C4C C3C . . 124.78(18) n
O2C C4C C5C . . 116.22(19) n
C3C C4C C5C . . 118.97(19) n
C4C C5C H5C1 . . 109.5 ?
C4C C5C H5C2 . . 109.5 ?
H5C1 C5C H5C2 . . 109.4 ?
C4C C5C H5C3 . . 109.4 ?
H5C1 C5C H5C3 . . 109.5 ?
H5C2 C5C H5C3 . . 109.5 ?
O1A Na1 O1A 20_566 8_645 180.0 ?
O1A Na1 O1A 20_566 13_656 72.68(5) ?
O1A Na1 O1A 8_645 13_656 107.32(5) ?
O1A Na1 O1A 20_566 23_655 72.68(5) ?
O1A Na1 O1A 8_645 23_655 107.32(5) ?
O1A Na1 O1A 13_656 23_655 72.68(5) ?
O1A Na1 O1A 20_566 . 107.32(5) n
O1A Na1 O1A 8_645 . 72.68(5) n
O1A Na1 O1A 13_656 . 179.9990(10) ?
O1A Na1 O1A 23_655 . 107.32(5) ?
O1A Na1 O1A 20_566 11_556 107.32(5) ?
O1A Na1 O1A 8_645 11_556 72.68(5) ?
O1A Na1 O1A 13_656 11_556 107.32(5) ?
O1A Na1 O1A 23_655 11_556 180.0 ?
O1A Na1 O1A . 11_556 72.68(5) ?
O1B Na2 O1B 8_645 . 70.46(6) ?
O1B Na2 O1B 8_645 11_556 70.46(6) ?
O1B Na2 O1B . 11_556 70.45(6) n
O1B Na2 O2A 8_645 . 112.18(5) ?
O1B Na2 O2A . . 106.73(5) n
O1B Na2 O2A 11_556 . 175.55(5) ?
O1B Na2 O2A 8_645 11_556 175.55(5) ?
O1B Na2 O2A . 11_556 112.17(5) n
O1B Na2 O2A 11_556 11_556 106.73(5) ?
O2A Na2 O2A . 11_556 70.86(6) ?
O1B Na2 O2A 8_645 8_645 106.74(5) ?
O1B Na2 O2A . 8_645 175.55(5) ?
O1B Na2 O2A 11_556 8_645 112.18(5) ?
O2A Na2 O2A . 8_645 70.86(6) ?
O2A Na2 O2A 11_556 8_645 70.86(6) ?
O2B Na3 O2B 11_556 8_645 71.48(6) ?
O2B Na3 O2B 11_556 . 71.48(6) ?
O2B Na3 O2B 8_645 . 71.48(6) n
O2B Na3 O1C 11_556 . 175.06(5) n
O2B Na3 O1C 8_645 . 106.05(5) ?
O2B Na3 O1C . . 112.07(5) n
O2B Na3 O1C 11_556 11_556 112.08(5) ?
O2B Na3 O1C 8_645 11_556 175.06(5) ?
O2B Na3 O1C . 11_556 106.05(5) n
O1C Na3 O1C . 11_556 70.67(6) n
O2B Na3 O1C 11_556 8_645 106.05(5) ?
O2B Na3 O1C 8_645 8_645 112.08(5) ?
O2B Na3 O1C . 8_645 175.06(5) n
O1C Na3 O1C . 8_645 70.67(6) ?
O1C Na3 O1C 11_556 8_645 70.67(6) ?
O2C Na4 O2C . 13_765 180.0 ?
O2C Na4 O2C . 20_675 106.31(5) n
O2C Na4 O2C 13_765 20_675 73.69(5) ?
O2C Na4 O2C . 23_764 106.32(5) ?
O2C Na4 O2C 13_765 23_764 73.68(5) ?
O2C Na4 O2C 20_675 23_764 73.68(5) ?
O2C Na4 O2C . 11_556 73.68(5) ?
O2C Na4 O2C 13_765 11_556 106.32(5) ?
O2C Na4 O2C 20_675 11_556 106.32(5) ?
O2C Na4 O2C 23_764 11_556 179.9980(10) ?
O2C Na4 O2C . 8_645 73.68(5) n
O2C Na4 O2C 13_765 8_645 106.32(5) ?
O2C Na4 O2C 20_675 8_645 180.0 ?
O2C Na4 O2C 23_764 8_645 106.32(5) ?
O2C Na4 O2C 11_556 8_645 73.68(5) ?

loop_
_geom_bond_atom_site_label_1
_geom_bond_atom_site_label_2
_geom_bond_site_symmetry_2
_geom_bond_distance
_geom_bond_publ_flag
Mn1A O2A 8_645 2.1481(13) ?
Mn1A O2A . 2.1481(13) y
Mn1A O2A 11_556 2.1482(13) ?
Mn1A O1A . 2.1493(13) y
Mn1A O1A 11_556 2.1493(13) ?
Mn1A O1A 8_645 2.1493(13) ?
Mn1B O1B 11_556 2.1541(15) ?
Mn1B O1B 8_645 2.1542(15) ?
Mn1B O1B . 2.1542(15) y
Mn1B O2B 11_556 2.1690(14) ?
Mn1B O2B 8_645 2.1690(14) ?
Mn1B O2B . 2.1690(14) y
Mn1C O1C 11_556 2.1485(14) ?
Mn1C O1C 8_645 2.1485(14) ?
Mn1C O1C . 2.1486(14) y
Mn1C O2C . 2.1562(14) y
Mn1C O2C 11_556 2.1562(14) ?
Mn1C O2C 8_645 2.1562(14) ?
Na1 O1A . 2.4026(13) y
Na1 O1A 20_566 2.4025(13) n
Na1 O1A 8_645 2.4025(13) ?
Na1 O1A 13_656 2.4025(13) ?
Na1 O1A 23_655 2.4025(13) ?
Na1 O1A 11_556 2.4026(13) ?
Na2 O1B . 2.4231(17) y
Na2 O1B 8_645 2.4230(17) n
Na2 O1B 11_556 2.4231(17) ?
Na2 O2A . 2.4651(16) y
Na2 O2A 11_556 2.4651(16) ?
Na2 O2A 8_645 2.4651(16) ?
Na3 O2B . 2.4351(16) y
Na3 O2B 11_556 2.4350(16) n
Na3 O2B 8_645 2.4350(16) ?
Na3 O1C . 2.4579(16) y
Na3 O1C 11_556 2.4580(16) ?
Na3 O1C 8_645 2.4580(16) ?
Na4 O2C . 2.3605(14) y
Na4 O2C 13_765 2.3605(14) n
Na4 O2C 20_675 2.3605(14) ?
Na4 O2C 23_764 2.3605(14) ?
Na4 O2C 11_556 2.3605(14) ?
Na4 O2C 8_645 2.3606(14) ?
O1A C2A . 1.265(2) n
O2A C4A . 1.263(2) n
C1A C2A . 1.512(3) n
C1A H1A1 . 0.9799 ?
C1A H1A2 . 0.9801 ?
C1A H1A3 . 0.9801 ?
C2A C3A . 1.392(3) n
C3A C4A . 1.401(3) n
C3A H3A . 0.9500 ?
C4A C5A . 1.507(3) n
C5A H5A1 . 0.9800 ?
C5A H5A2 . 0.9801 ?
C5A H5A3 . 0.9800 ?
O1B C2B . 1.263(3) n
O2B C4B . 1.269(2) n
C1B C2B . 1.508(3) n
C1B H1B1 . 0.9801 ?
C1B H1B2 . 0.9799 ?
C1B H1B3 . 0.9799 ?
C2B C3B . 1.392(3) n
C3B C4B . 1.402(3) n
C3B H3B . 0.9500 ?
C4B C5B . 1.508(3) n
C5B H5B1 . 0.9801 ?
C5B H5B2 . 0.9799 ?
C5B H5B3 . 0.9798 ?
O1C C2C . 1.268(2) n
O2C C4C . 1.264(2) n
C1C C2C . 1.504(3) n
C1C H1C1 . 0.9799 ?
C1C H1C2 . 0.9799 ?
C1C H1C3 . 0.9800 ?
C2C C3C . 1.397(3) n
C3C C4C . 1.395(3) n
C3C H3C . 0.9500 ?
C4C C5C . 1.513(3) n
C5C H5C1 . 0.9801 ?
C5C H5C2 . 0.9803 ?
C5C H5C3 . 0.9799 ?

loop_
_geom_torsion_atom_site_label_1
_geom_torsion_atom_site_label_2
_geom_torsion_atom_site_label_3
_geom_torsion_atom_site_label_4
_geom_torsion_site_symmetry_1
_geom_torsion_site_symmetry_4
_geom_torsion
O2A Mn1A O1A C2A 8_645 . -47.7(2)
O2A Mn1A O1A C2A . . 10.63(15)
O2A Mn1A O1A C2A 11_556 . 90.79(15)
O1A Mn1A O1A C2A 11_556 . 171.40(16)
O1A Mn1A O1A C2A 8_645 . -104.86(17)
O2A Mn1A O1A Na1 8_645 . 99.07(12)
O2A Mn1A O1A Na1 . . 157.36(5)
O2A Mn1A O1A Na1 11_556 . -122.48(5)
O1A Mn1A O1A Na1 11_556 . -41.87(2)
O1A Mn1A O1A Na1 8_645 . 41.87(2)
O2A Mn1A O2A C4A 8_645 . 149.45(17)
O2A Mn1A O2A C4A 11_556 . -126.46(17)
O1A Mn1A O2A C4A . . -11.04(15)
O1A Mn1A O2A C4A 11_556 . -68.0(2)
O1A Mn1A O2A C4A 8_645 . 68.63(16)
O2A Mn1A O2A Na2 8_645 . -42.04(5)
O2A Mn1A O2A Na2 11_556 . 42.04(5)
O1A Mn1A O2A Na2 . . 157.47(5)
O1A Mn1A O2A Na2 11_556 . 100.51(12)
O1A Mn1A O2A Na2 8_645 . -122.86(5)
Mn1A O1A C2A C3A . . -8.6(3)
Na1 O1A C2A C3A . . -139.46(16)
Mn1A O1A C2A C1A . . 172.54(12)
Na1 O1A C2A C1A . . 41.6(2)
O1A C2A C3A C4A . . 1.7(3)
C1A C2A C3A C4A . . -179.43(18)
Mn1A O2A C4A C3A . . 9.4(3)
Na2 O2A C4A C3A . . -151.51(15)
Mn1A O2A C4A C5A . . -168.95(12)
Na2 O2A C4A C5A . . 30.1(3)
C2A C3A C4A O2A . . -2.1(3)
C2A C3A C4A C5A . . 176.18(18)
O1B Mn1B O1B C2B 11_556 . 148.4(2)
O1B Mn1B O1B C2B 8_645 . -129.4(2)
O2B Mn1B O1B C2B 11_556 . 75.9(2)
O2B Mn1B O1B C2B 8_645 . -64.0(2)
O2B Mn1B O1B C2B . . 2.64(18)
O1B Mn1B O1B Na2 11_556 . -41.08(5)
O1B Mn1B O1B Na2 8_645 . 41.08(5)
O2B Mn1B O1B Na2 11_556 . -113.66(6)
O2B Mn1B O1B Na2 8_645 . 106.45(8)
O2B Mn1B O1B Na2 . . 173.13(6)
O1B Mn1B O2B C4B 11_556 . -67.5(2)
O1B Mn1B O2B C4B 8_645 . 69.16(18)
O1B Mn1B O2B C4B . . -2.63(17)
O2B Mn1B O2B C4B 11_556 . -134.4(2)
O2B Mn1B O2B C4B 8_645 . 142.69(19)
O1B Mn1B O2B Na3 11_556 . 108.38(8)
O1B Mn1B O2B Na3 8_645 . -115.01(6)
O1B Mn1B O2B Na3 . . 173.20(6)
O2B Mn1B O2B Na3 11_556 . 41.47(5)
O2B Mn1B O2B Na3 8_645 . -41.47(5)
Mn1B O1B C2B C3B . . -2.1(3)
Na2 O1B C2B C3B . . -167.59(15)
Mn1B O1B C2B C1B . . 177.87(15)
Na2 O1B C2B C1B . . 12.4(3)
O1B C2B C3B C4B . . 0.2(3)
C1B C2B C3B C4B . . -179.8(2)
Mn1B O2B C4B C3B . . 2.1(3)
Na3 O2B C4B C3B . . -171.23(15)
Mn1B O2B C4B C5B . . -177.79(13)
Na3 O2B C4B C5B . . 8.9(3)
C2B C3B C4B O2B . . -0.2(3)
C2B C3B C4B C5B . . 179.7(2)
O1C Mn1C O1C C2C 11_556 . 124.34(18)
O1C Mn1C O1C C2C 8_645 . -152.01(17)
O2C Mn1C O1C C2C . . 0.82(16)
O2C Mn1C O1C C2C 11_556 . 61.7(2)
O2C Mn1C O1C C2C 8_645 . -75.13(17)
O1C Mn1C O1C Na3 11_556 . -41.82(5)
O1C Mn1C O1C Na3 8_645 . 41.82(5)
O2C Mn1C O1C Na3 . . -165.34(5)
O2C Mn1C O1C Na3 11_556 . -104.46(10)
O2C Mn1C O1C Na3 8_645 . 118.70(5)
O1C Mn1C O2C C4C 11_556 . -77.38(18)
O1C Mn1C O2C C4C 8_645 . 62.2(2)
O1C Mn1C O2C C4C . . -0.46(17)
O2C Mn1C O2C C4C 11_556 . -153.72(19)
O2C Mn1C O2C C4C 8_645 . 123.3(2)
O1C Mn1C O2C Na4 11_556 . 117.86(5)
O1C Mn1C O2C Na4 8_645 . -102.57(10)
O1C Mn1C O2C Na4 . . -165.23(5)
O2C Mn1C O2C Na4 11_556 . 41.51(2)
O2C Mn1C O2C Na4 8_645 . -41.51(2)
Mn1C O1C C2C C3C . . -0.1(3)
Na3 O1C C2C C3C . . 158.24(14)
Mn1C O1C C2C C1C . . 178.49(13)
Na3 O1C C2C C1C . . -23.2(3)
O1C C2C C3C C4C . . -1.5(3)
C1C C2C C3C C4C . . 179.98(19)
Mn1C O2C C4C C3C . . -0.6(3)
Na4 O2C C4C C3C . . 155.33(15)
Mn1C O2C C4C C5C . . 177.52(14)
Na4 O2C C4C C5C . . -26.5(3)
C2C C3C C4C O2C . . 1.8(3)
C2C C3C C4C C5C . . -176.27(19)
C2A O1A Na1 O1A . 20_566 -74.85(18)
Mn1A O1A Na1 O1A . 20_566 141.63(4)
C2A O1A Na1 O1A . 8_645 105.15(18)
Mn1A O1A Na1 O1A . 8_645 -38.37(4)
C2A O1A Na1 O1A . 23_655 1.88(17)
Mn1A O1A Na1 O1A . 23_655 -141.63(4)
C2A O1A Na1 O1A . 11_556 -178.12(17)
Mn1A O1A Na1 O1A . 11_556 38.37(4)
C2B O1B Na2 O1B . 8_645 131.3(2)
Mn1B O1B Na2 O1B . 8_645 -37.74(5)
C2B O1B Na2 O1B . 11_556 -153.2(2)
Mn1B O1B Na2 O1B . 11_556 37.74(5)
C2B O1B Na2 O2A . . 23.1(2)
Mn1B O1B Na2 O2A . . -145.89(5)
C2B O1B Na2 O2A . 11_556 -52.5(2)
Mn1B O1B Na2 O2A . 11_556 138.42(5)
C4A O2A Na2 O1B . 8_645 -56.2(2)
Mn1A O2A Na2 O1B . 8_645 138.67(5)
C4A O2A Na2 O1B . . 19.0(2)
Mn1A O2A Na2 O1B . . -146.08(5)
C4A O2A Na2 O2A . 11_556 127.2(2)
Mn1A O2A Na2 O2A . 11_556 -37.85(4)
C4A O2A Na2 O2A . 8_645 -157.1(2)
Mn1A O2A Na2 O2A . 8_645 37.85(4)
C4B O2B Na3 O2B . 11_556 136.9(2)
Mn1B O2B Na3 O2B . 11_556 -38.03(5)
C4B O2B Na3 O2B . 8_645 -147.1(2)
Mn1B O2B Na3 O2B . 8_645 38.03(5)
C4B O2B Na3 O1C . . -46.8(2)
Mn1B O2B Na3 O1C . . 138.32(5)
C4B O2B Na3 O1C . 11_556 28.4(2)
Mn1B O2B Na3 O1C . 11_556 -146.45(5)
C2C O1C Na3 O2B . 8_645 50.36(19)
Mn1C O1C Na3 O2B . 8_645 -146.07(5)
C2C O1C Na3 O2B . . -25.8(2)
Mn1C O1C Na3 O2B . . 137.81(5)
C2C O1C Na3 O1C . 11_556 -125.8(2)
Mn1C O1C Na3 O1C . 11_556 37.80(4)
C2C O1C Na3 O1C . 8_645 158.6(2)
Mn1C O1C Na3 O1C . 8_645 -37.80(4)
C4C O2C Na4 O2C . 20_675 56.6(2)
Mn1C O2C Na4 O2C . 20_675 -141.34(4)
C4C O2C Na4 O2C . 23_764 -20.7(2)
Mn1C O2C Na4 O2C . 23_764 141.34(4)
C4C O2C Na4 O2C . 11_556 159.3(2)
Mn1C O2C Na4 O2C . 11_556 -38.66(4)
C4C O2C Na4 O2C . 8_645 -123.4(2)
Mn1C O2C Na4 O2C . 8_645 38.66(4)
